data_7055148
loop_
_publ_author_name
'Honz\'i\<ckov\'a, Iva'
'Vinkl\'arek, Jarom\'ir'
'Rom\~ao, Carlos C.'
'R\%u\<zi\<ckov\'a, Zde\<nka'
'Honz\'i\<cek, Jan'

_publ_section_title
;
 Novel indenyl ligands bearing electron-withdrawing functional groups
;
_journal_issue 1
_journal_name_full 'New J. Chem.'
_journal_page_first 245
_journal_paper_doi 10.1039/C5NJ02406D
_journal_volume 40
_journal_year 2016
_chemical_formula_moiety 'C11 H10 O'
_chemical_formula_sum 'C11 H10 O'
_chemical_formula_weight 158.19
_chemical_name_systematic
; 
 ? 
;
_space_group_IT_number 15
_symmetry_cell_setting monoclinic
_symmetry_space_group_name_Hall '-C 2yc'
_symmetry_space_group_name_H-M 'C 1 2/c 1'
_atom_sites_solution_hydrogens geom
_atom_sites_solution_primary direct
_atom_sites_solution_secondary difmap
_audit_creation_method SHELXL-97
_audit_update_record
;
2015-10-14 deposited with the CCDC.
2015-10-25 downloaded from the CCDC.
;
_cell_angle_alpha 90
_cell_angle_beta 91.901(2)
_cell_angle_gamma 90
_cell_formula_units_Z 8
_cell_length_a 15.0282(4)
_cell_length_b 7.5420(2)
_cell_length_c 14.8454(5)
_cell_measurement_reflns_used 6555
_cell_measurement_temperature 150(1)
_cell_measurement_theta_max 27.5
_cell_measurement_theta_min 1
_cell_volume 1681.69(8)
_computing_cell_refinement 'COLLECT and DENZO'
_computing_data_collection 'COLLECT (Hooft, 1998) and DENZO (Otwinowski & Minor, 1997)'
_computing_data_reduction 'COLLECT and DENZO'
_computing_molecular_graphics 'PLATON (Spek, 2003)'
_computing_publication_material 'SHELXL-97 (Sheldrick, 2008)'
_computing_structure_refinement 'SHELXL-97 (Sheldrick, 2008)'
_computing_structure_solution 'SIR92 (Altomare et al., 1994)'
_diffrn_ambient_temperature 150(1)
_diffrn_detector_area_resol_mean 9.091
_diffrn_measured_fraction_theta_full 0.984
_diffrn_measured_fraction_theta_max 0.984
_diffrn_measurement_device_type 'Bruker Nonius KappaCCD area detector'
_diffrn_measurement_method '\f and \w scans to fill the Ewald sphere'
_diffrn_radiation_monochromator graphite
_diffrn_radiation_source 'fine-focus sealed tube'
_diffrn_radiation_type MoK\a
_diffrn_radiation_wavelength 0.71073
_diffrn_reflns_av_R_equivalents 0.0506
_diffrn_reflns_av_sigmaI/netI 0.0385
_diffrn_reflns_limit_h_max 19
_diffrn_reflns_limit_h_min -19
_diffrn_reflns_limit_k_max 9
_diffrn_reflns_limit_k_min -9
_diffrn_reflns_limit_l_max 19
_diffrn_reflns_limit_l_min -17
_diffrn_reflns_number 6485
_diffrn_reflns_theta_full 27.50
_diffrn_reflns_theta_max 27.50
_diffrn_reflns_theta_min 2.71
_diffrn_standards_number 0
_exptl_absorpt_coefficient_mu 0.079
_exptl_absorpt_correction_T_max 0.992
_exptl_absorpt_correction_T_min 0.987
_exptl_absorpt_correction_type integration
_exptl_absorpt_process_details
;
Gaussian integration (Coppens, 1970)
;
_exptl_crystal_colour colourless
_exptl_crystal_density_diffrn 1.250
_exptl_crystal_density_method 'not measured'
_exptl_crystal_description block
_exptl_crystal_F_000 672
_exptl_crystal_size_max 0.22
_exptl_crystal_size_mid 0.20
_exptl_crystal_size_min 0.15
_refine_diff_density_max 0.185
_refine_diff_density_min -0.185
_refine_diff_density_rms 0.041
_refine_ls_extinction_method none
_refine_ls_goodness_of_fit_ref 1.125
_refine_ls_hydrogen_treatment constr
_refine_ls_matrix_type full
_refine_ls_number_parameters 109
_refine_ls_number_reflns 1898
_refine_ls_number_restraints 0
_refine_ls_restrained_S_all 1.125
_refine_ls_R_factor_all 0.0708
_refine_ls_R_factor_gt 0.0462
_refine_ls_shift/su_max 0.001
_refine_ls_shift/su_mean 0.000
_refine_ls_structure_factor_coef Fsqd
_refine_ls_weighting_details 'calc w=1/[\s^2^(Fo^2^)+(0.0420P)^2^+1.1281P] where P=(Fo^2^+2Fc^2^)/3'
_refine_ls_weighting_scheme calc
_refine_ls_wR_factor_gt 0.1032
_refine_ls_wR_factor_ref 0.1200
_reflns_number_gt 1415
_reflns_number_total 1898
_reflns_threshold_expression >2sigma(I)
_cod_data_source_file c5nj02406d1.cif
_cod_data_source_block 13
_cod_depositor_comments 'Adding full bibliography for 7055144--7055149.cif.'
_cod_original_sg_symbol_H-M 'C 2/c'
_cod_database_code 7055148

loop_
_symmetry_equiv_pos_as_xyz
'x, y, z'
'-x, y, -z+1/2'
'x+1/2, y+1/2, z'
'-x+1/2, y+1/2, -z+1/2'
'-x, -y, -z'
'x, -y, z-1/2'
'-x+1/2, -y+1/2, -z'
'x+1/2, -y+1/2, z-1/2'

loop_
_atom_site_label
_atom_site_type_symbol
_atom_site_fract_x
_atom_site_fract_y
_atom_site_fract_z
_atom_site_U_iso_or_equiv
_atom_site_adp_type
_atom_site_occupancy
_atom_site_symmetry_multiplicity
_atom_site_calc_flag
_atom_site_refinement_flags
O1 O 1.06380(8) 0.32484(16) 0.03451(9) 0.0416(3) Uani 1 1 d .
C3 C 0.88951(10) 0.15869(19) 0.06487(10) 0.0285(3) Uani 1 1 d .
C7 C 0.91154(10) 0.2125(2) 0.15270(11) 0.0313(4) Uani 1 1 d .
H7 H 0.9644 0.2731 0.1655 0.038 Uiso 1 1 d R
C2 C 0.93441(10) 0.1830(2) -0.02101(10) 0.0292(3) Uani 1 1 d .
C4 C 0.80968(10) 0.0657(2) 0.04662(11) 0.0301(4) Uani 1 1 d .
C9 C 0.77457(11) 0.0819(2) 0.20179(12) 0.0380(4) Uani 1 1 d .
H9 H 0.7365 0.0566 0.2482 0.046 Uiso 1 1 d R
C10 C 0.75228(11) 0.0269(2) 0.11448(12) 0.0348(4) Uani 1 1 d .
H10 H 0.6997 -0.0347 0.1022 0.042 Uiso 1 1 d R
C6 C 0.88438(11) 0.1082(2) -0.08760(11) 0.0328(4) Uani 1 1 d .
H6 H 0.8992 0.1079 -0.1479 0.039 Uiso 1 1 d R
C8 C 0.85343(11) 0.1740(2) 0.22041(11) 0.0368(4) Uani 1 1 d .
H8 H 0.8670 0.2102 0.2792 0.044 Uiso 1 1 d R
C11 C 1.05258(12) 0.3014(2) -0.12486(12) 0.0422(4) Uani 1 1 d .
H11A H 1.1077 0.3657 -0.1220 0.051 Uiso 1 1 d R
H11B H 1.0091 0.3675 -0.1597 0.051 Uiso 1 1 d R
H11C H 1.0617 0.1883 -0.1528 0.051 Uiso 1 1 d R
C1 C 1.02017(10) 0.2739(2) -0.03144(11) 0.0322(4) Uani 1 1 d .
C5 C 0.80203(10) 0.0259(2) -0.05264(11) 0.0332(4) Uani 1 1 d .
H5A H 0.7489 0.0791 -0.0799 0.040 Uiso 1 1 d R
H5B H 0.8008 -0.1009 -0.0636 0.040 Uiso 1 1 d R

loop_
_atom_site_aniso_label
_atom_site_aniso_U_11
_atom_site_aniso_U_22
_atom_site_aniso_U_33
_atom_site_aniso_U_23
_atom_site_aniso_U_13
_atom_site_aniso_U_12
O1 0.0324(6) 0.0408(7) 0.0512(8) -0.0022(6) -0.0069(5) -0.0050(5)
C3 0.0282(7) 0.0224(7) 0.0345(8) -0.0001(6) -0.0056(6) 0.0037(6)
C7 0.0307(7) 0.0261(8) 0.0366(8) 0.0009(6) -0.0080(6) 0.0005(6)
C2 0.0287(7) 0.0239(7) 0.0345(8) 0.0010(6) -0.0052(6) 0.0037(6)
C4 0.0288(7) 0.0238(7) 0.0372(8) -0.0012(6) -0.0070(6) 0.0019(6)
C9 0.0383(9) 0.0363(9) 0.0395(9) 0.0060(7) 0.0028(7) 0.0011(7)
C10 0.0291(8) 0.0298(8) 0.0453(9) 0.0020(7) -0.0035(7) -0.0014(6)
C6 0.0350(8) 0.0294(8) 0.0335(8) -0.0019(6) -0.0044(7) 0.0030(7)
C8 0.0423(9) 0.0335(8) 0.0341(9) -0.0006(7) -0.0065(7) 0.0028(7)
C11 0.0419(9) 0.0359(9) 0.0489(10) 0.0049(8) 0.0046(8) -0.0039(8)
C1 0.0306(8) 0.0231(7) 0.0426(9) 0.0014(6) -0.0030(7) 0.0033(6)
C5 0.0307(8) 0.0291(8) 0.0392(9) -0.0041(7) -0.0086(7) 0.0006(6)

loop_
_atom_type_symbol
_atom_type_description
_atom_type_scat_dispersion_real
_atom_type_scat_dispersion_imag
_atom_type_scat_source
C C 0.0033 0.0016 'International Tables Vol C Tables 4.2.6.8 and 6.1.1.4'
H H 0.0000 0.0000 'International Tables Vol C Tables 4.2.6.8 and 6.1.1.4'
O O 0.0106 0.0060 'International Tables Vol C Tables 4.2.6.8 and 6.1.1.4'

loop_
_exptl_crystal_face_index_h
_exptl_crystal_face_index_k
_exptl_crystal_face_index_l
_exptl_crystal_face_perp_dist
1 0 -1 0.092
-1 0 1 0.085
-1 0 -1 0.090
1 0 1 0.099
1 1 0 0.075
-1 -1 0 0.037
1 -1 0 0.074
-1 1 0 0.089
-1 0 0 0.076
1 0 0 0.107
0 0 -1 0.099
0 0 1 0.093

loop_
_geom_angle_atom_site_label_1
_geom_angle_atom_site_label_2
_geom_angle_atom_site_label_3
_geom_angle
C7 C3 C4 119.93(15)
C7 C3 C2 132.16(14)
C4 C3 C2 107.89(13)
C8 C7 C3 118.81(15)
C8 C7 H7 120.6
C3 C7 H7 120.5
C6 C2 C1 125.98(15)
C6 C2 C3 108.82(14)
C1 C2 C3 125.20(14)
C10 C4 C3 120.98(14)
C10 C4 C5 130.07(14)
C3 C4 C5 108.95(14)
C10 C9 C8 120.68(16)
C10 C9 H9 119.6
C8 C9 H9 119.7
C4 C10 C9 118.70(15)
C4 C10 H10 120.7
C9 C10 H10 120.6
C2 C6 C5 111.61(14)
C2 C6 H6 124.3
C5 C6 H6 124.1
C7 C8 C9 120.90(15)
C7 C8 H8 119.7
C9 C8 H8 119.4
C1 C11 H11A 109.6
C1 C11 H11B 109.5
H11A C11 H11B 109.5
C1 C11 H11C 109.4
H11A C11 H11C 109.5
H11B C11 H11C 109.5
O1 C1 C2 120.69(15)
O1 C1 C11 121.02(15)
C2 C1 C11 118.29(14)
C6 C5 C4 102.72(12)
C6 C5 H5A 111.3
C4 C5 H5A 111.2
C6 C5 H5B 111.2
C4 C5 H5B 111.2
H5A C5 H5B 109.1

loop_
_geom_bond_atom_site_label_1
_geom_bond_atom_site_label_2
_geom_bond_distance
O1 C1 1.2220(19)
C3 C7 1.395(2)
C3 C4 1.408(2)
C3 C2 1.474(2)
C7 C8 1.384(2)
C7 H7 0.9300
C2 C6 1.346(2)
C2 C1 1.473(2)
C4 C10 1.379(2)
C4 C5 1.504(2)
C9 C10 1.391(2)
C9 C8 1.394(2)
C9 H9 0.9301
C10 H10 0.9300
C6 C5 1.493(2)
C6 H6 0.9300
C8 H8 0.9300
C11 C1 1.499(2)
C11 H11A 0.9600
C11 H11B 0.9600
C11 H11C 0.9600
C5 H5A 0.9700
C5 H5B 0.9701
